data_4330418
loop_
_publ_author_name
'W. Hill Harman'
'Michael F. Lichterman'
'Nicholas A. Piro'
'Christopher J. Chang'

_publ_section_title
;
 Well-Defined Vanadium Organoazide Complexes and Their Conversion to
 Terminal Vanadium Imides: Structural Snapshots and Evidence for a Nitrene
 Capture Mechanism
;
_journal_name_full 'Inorganic Chemistry'
_journal_page_first 10037
_journal_page_last 10042
_journal_paper_doi 10.1021/ic301673g
_journal_volume 51
_journal_year 2012
_chemical_formula_moiety 'C3.5 H4, C49 H52 N7 O V'
_chemical_formula_sum 'C52.5 H56 N7 O V'
_chemical_formula_weight 851.98
_chemical_name_common tpaMesV(N3Ar)
_chemical_name_systematic
; 
 ? 
;
_space_group_IT_number 2
_symmetry_cell_setting triclinic
_symmetry_space_group_name_Hall '-P 1'
_symmetry_space_group_name_H-M 'P -1'
_atom_sites_solution_hydrogens geom
_atom_sites_solution_primary direct
_atom_sites_solution_secondary difmap
_audit_creation_method SHELXL-97
_cell_angle_alpha 98.938(4)
_cell_angle_beta 99.085(4)
_cell_angle_gamma 109.141(4)
_cell_formula_units_Z 4
_cell_length_a 12.894(3)
_cell_length_b 19.227(5)
_cell_length_c 19.880(5)
_cell_measurement_reflns_used 4743
_cell_measurement_temperature 105(2)
_cell_measurement_theta_max 21.6
_cell_measurement_theta_min 2.3
_cell_volume 4482.8(19)
_computing_cell_refinement 'Bruker APEX2 v. 2009.3'
_computing_data_collection 'Bruker APEX2 v. 2009.3'
_computing_data_reduction 'Bruker APEX2 v. 2009.3'
_computing_molecular_graphics Mercury
_computing_publication_material CIFTAB
_computing_structure_refinement 'SHELXL-97 (Sheldrick, 2008)'
_computing_structure_solution 'SHELXS-97 (Sheldrick, 2008)'
_diffrn_ambient_temperature 105(2)
_diffrn_detector_area_resol_mean 8.366
_diffrn_measured_fraction_theta_full 0.975
_diffrn_measured_fraction_theta_max 0.975
_diffrn_measurement_device_type 'Bruker APEX-I CCD'
_diffrn_measurement_method '\f and \w scans'
_diffrn_radiation_monochromator graphite
_diffrn_radiation_source 'fine-focus sealed tube'
_diffrn_radiation_type MoK\a
_diffrn_radiation_wavelength 0.71073
_diffrn_reflns_av_R_equivalents 0.0631
_diffrn_reflns_av_sigmaI/netI 0.1317
_diffrn_reflns_limit_h_max 15
_diffrn_reflns_limit_h_min -15
_diffrn_reflns_limit_k_max 23
_diffrn_reflns_limit_k_min -23
_diffrn_reflns_limit_l_max 23
_diffrn_reflns_limit_l_min -23
_diffrn_reflns_number 34286
_diffrn_reflns_theta_full 25.47
_diffrn_reflns_theta_max 25.47
_diffrn_reflns_theta_min 2.30
_exptl_absorpt_coefficient_mu 0.268
_exptl_absorpt_correction_T_max 0.8620
_exptl_absorpt_correction_T_min 0.8060
_exptl_absorpt_correction_type multi-scan
_exptl_absorpt_process_details 'Blessing, 1995'
_exptl_crystal_colour black
_exptl_crystal_density_diffrn 1.262
_exptl_crystal_description block
_exptl_crystal_F_000 1804
_exptl_crystal_size_max 0.26
_exptl_crystal_size_mid 0.18
_exptl_crystal_size_min 0.10
_refine_diff_density_max 0.810
_refine_diff_density_min -0.582
_refine_diff_density_rms 0.078
_refine_ls_extinction_method none
_refine_ls_goodness_of_fit_ref 0.974
_refine_ls_hydrogen_treatment constr
_refine_ls_matrix_type full
_refine_ls_number_parameters 1111
_refine_ls_number_reflns 16221
_refine_ls_number_restraints 0
_refine_ls_restrained_S_all 0.974
_refine_ls_R_factor_all 0.1758
_refine_ls_R_factor_gt 0.0754
_refine_ls_shift/su_max 0.010
_refine_ls_shift/su_mean 0.000
_refine_ls_structure_factor_coef Fsqd
_refine_ls_weighting_details 'calc w=1/[\s^2^(Fo^2^)+(0.1036P)^2^+0.0000P] where P=(Fo^2^+2Fc^2^)/3'
_refine_ls_weighting_scheme calc
_refine_ls_wR_factor_gt 0.1653
_refine_ls_wR_factor_ref 0.2133
_reflns_number_gt 7764
_reflns_number_total 16221
_reflns_threshold_expression >2sigma(I)
_cod_data_source_file ic301673g_si_001_1.cif
_cod_data_source_block 2a
_cod_original_cell_volume 4483(2)
_cod_original_formula_sum 'C52.50 H56 N7 O V'
_cod_database_code 4330418

loop_
_symmetry_equiv_pos_as_xyz
'x, y, z'
'-x, -y, -z'

loop_
_atom_site_label
_atom_site_type_symbol
_atom_site_fract_x
_atom_site_fract_y
_atom_site_fract_z
_atom_site_U_iso_or_equiv
_atom_site_adp_type
_atom_site_occupancy
_atom_site_symmetry_multiplicity
_atom_site_calc_flag
_atom_site_refinement_flags
_atom_site_disorder_assembly
_atom_site_disorder_group
C1 C 0.5795(4) 0.4382(3) 0.7636(2) 0.0436(13) Uani 1 1 d . . .
H1A H 0.6515 0.4758 0.7927 0.052 Uiso 1 1 calc R . .
H1B H 0.5409 0.4645 0.7354 0.052 Uiso 1 1 calc R . .
C2 C 0.6007(4) 0.3782(3) 0.7170(2) 0.0372(12) Uani 1 1 d . . .
C3 C 0.6280(4) 0.3714(3) 0.6540(2) 0.0458(13) Uani 1 1 d . . .
H3 H 0.6379 0.4076 0.6258 0.055 Uiso 1 1 calc R . .
C4 C 0.6387(4) 0.3007(3) 0.6380(2) 0.0478(14) Uani 1 1 d . . .
H4 H 0.6579 0.2809 0.5969 0.057 Uiso 1 1 calc R . .
C5 C 0.6172(4) 0.2653(3) 0.6913(2) 0.0371(12) Uani 1 1 d . . .
C6 C 0.6036(4) 0.1861(3) 0.6938(2) 0.0366(12) Uani 1 1 d . . .
C7 C 0.6956(4) 0.1629(3) 0.6978(2) 0.0450(13) Uani 1 1 d . . .
C8 C 0.6764(5) 0.0863(3) 0.6952(2) 0.0502(14) Uani 1 1 d . . .
H8 H 0.7383 0.0697 0.6963 0.060 Uiso 1 1 calc R . .
C9 C 0.5707(5) 0.0339(3) 0.6911(3) 0.0522(15) Uani 1 1 d . . .
C10 C 0.4835(5) 0.0588(3) 0.6872(2) 0.0487(14) Uani 1 1 d . . .
H10 H 0.4105 0.0233 0.6839 0.058 Uiso 1 1 calc R . .
C11 C 0.4945(4) 0.1327(3) 0.6878(2) 0.0408(12) Uani 1 1 d . . .
C12 C 0.8129(4) 0.2171(3) 0.7060(3) 0.0670(17) Uani 1 1 d . . .
H12A H 0.8668 0.1943 0.7229 0.100 Uiso 1 1 calc R . .
H12B H 0.8252 0.2636 0.7398 0.100 Uiso 1 1 calc R . .
H12C H 0.8235 0.2290 0.6608 0.100 Uiso 1 1 calc R . .
C13 C 0.5556(6) -0.0478(3) 0.6921(3) 0.0742(18) Uani 1 1 d . . .
H13A H 0.5597 -0.0546 0.7402 0.111 Uiso 1 1 calc R . .
H13B H 0.6153 -0.0601 0.6740 0.111 Uiso 1 1 calc R . .
H13C H 0.4820 -0.0811 0.6628 0.111 Uiso 1 1 calc R . .
C14 C 0.3925(4) 0.1533(3) 0.6796(3) 0.0578(15) Uani 1 1 d . . .
H14A H 0.3256 0.1078 0.6587 0.087 Uiso 1 1 calc R . .
H14B H 0.3988 0.1894 0.6493 0.087 Uiso 1 1 calc R . .
H14C H 0.3857 0.1762 0.7255 0.087 Uiso 1 1 calc R . .
C15 C 0.5198(4) 0.4532(3) 0.8749(2) 0.0437(13) Uani 1 1 d . . .
H15A H 0.5212 0.5028 0.8662 0.052 Uiso 1 1 calc R . .
H15B H 0.4556 0.4323 0.8965 0.052 Uiso 1 1 calc R . .
C16 C 0.6261(4) 0.4618(3) 0.9212(2) 0.0354(12) Uani 1 1 d . . .
C17 C 0.6976(5) 0.5152(3) 0.9761(2) 0.0464(14) Uani 1 1 d . . .
H17 H 0.6903 0.5613 0.9954 0.056 Uiso 1 1 calc R . .
C18 C 0.7864(4) 0.4900(3) 0.9999(2) 0.0447(13) Uani 1 1 d . . .
H18 H 0.8493 0.5166 1.0378 0.054 Uiso 1 1 calc R . .
C19 C 0.7650(4) 0.4211(3) 0.9588(2) 0.0366(12) Uani 1 1 d . . .
C20 C 0.8351(4) 0.3743(3) 0.9589(2) 0.0342(11) Uani 1 1 d . . .
C21 C 0.8430(4) 0.3336(3) 1.0110(2) 0.0403(12) Uani 1 1 d . . .
C22 C 0.9161(4) 0.2941(3) 1.0115(3) 0.0444(13) Uani 1 1 d . . .
H22 H 0.9230 0.2677 1.0475 0.053 Uiso 1 1 calc R . .
C23 C 0.9789(4) 0.2919(3) 0.9618(3) 0.0488(14) Uani 1 1 d . . .
C24 C 0.9661(4) 0.3302(3) 0.9097(3) 0.0475(14) Uani 1 1 d . . .
H24 H 1.0065 0.3277 0.8739 0.057 Uiso 1 1 calc R . .
C25 C 0.8978(4) 0.3716(3) 0.9073(3) 0.0416(12) Uani 1 1 d . . .
C26 C 0.7704(4) 0.3317(3) 1.0638(2) 0.0531(15) Uani 1 1 d . . .
H26A H 0.7772 0.2949 1.0916 0.080 Uiso 1 1 calc R . .
H26B H 0.6916 0.3171 1.0394 0.080 Uiso 1 1 calc R . .
H26C H 0.7951 0.3818 1.0946 0.080 Uiso 1 1 calc R . .
C27 C 1.0518(5) 0.2450(3) 0.9630(3) 0.0702(18) Uani 1 1 d . . .
H27A H 1.1086 0.2623 0.9358 0.105 Uiso 1 1 calc R . .
H27B H 1.0050 0.1919 0.9425 0.105 Uiso 1 1 calc R . .
H27C H 1.0893 0.2501 1.0113 0.105 Uiso 1 1 calc R . .
C28 C 0.8904(4) 0.4154(3) 0.8511(3) 0.0597(16) Uani 1 1 d . . .
H28A H 0.9582 0.4252 0.8321 0.090 Uiso 1 1 calc R . .
H28B H 0.8845 0.4635 0.8711 0.090 Uiso 1 1 calc R . .
H28C H 0.8238 0.3860 0.8137 0.090 Uiso 1 1 calc R . .
C29 C 0.3897(4) 0.3612(3) 0.7706(2) 0.0424(13) Uani 1 1 d . . .
H29A H 0.3856 0.3408 0.7209 0.051 Uiso 1 1 calc R . .
H29B H 0.3482 0.3963 0.7726 0.051 Uiso 1 1 calc R . .
C30 C 0.3394(4) 0.2988(3) 0.8044(2) 0.0400(12) Uani 1 1 d . . .
C31 C 0.2339(4) 0.2572(3) 0.8061(3) 0.0547(15) Uani 1 1 d . . .
H31 H 0.1667 0.2620 0.7834 0.066 Uiso 1 1 calc R . .
C32 C 0.2412(4) 0.2041(3) 0.8486(3) 0.0499(14) Uani 1 1 d . . .
H32 H 0.1796 0.1667 0.8582 0.060 Uiso 1 1 calc R . .
C33 C 0.3515(4) 0.2170(3) 0.8724(2) 0.0383(12) Uani 1 1 d . . .
C34 C 0.4013(4) 0.1881(3) 0.9286(2) 0.0355(12) Uani 1 1 d . . .
C35 C 0.4021(4) 0.1144(3) 0.9177(2) 0.0406(12) Uani 1 1 d . . .
C36 C 0.4400(4) 0.0893(3) 0.9748(3) 0.0447(13) Uani 1 1 d . . .
H36 H 0.4418 0.0398 0.9676 0.054 Uiso 1 1 calc R . .
C37 C 0.4752(4) 0.1332(3) 1.0420(3) 0.0437(13) Uani 1 1 d . . .
C38 C 0.4750(4) 0.2057(3) 1.0508(3) 0.0477(14) Uani 1 1 d . . .
H38 H 0.5008 0.2371 1.0965 0.057 Uiso 1 1 calc R . .
C39 C 0.4390(4) 0.2345(3) 0.9963(2) 0.0412(13) Uani 1 1 d . . .
C40 C 0.3648(5) 0.0641(3) 0.8456(2) 0.0552(15) Uani 1 1 d . . .
H40A H 0.3812 0.0180 0.8473 0.083 Uiso 1 1 calc R . .
H40B H 0.4053 0.0908 0.8140 0.083 Uiso 1 1 calc R . .
H40C H 0.2836 0.0508 0.8287 0.083 Uiso 1 1 calc R . .
C41 C 0.5116(5) 0.1026(3) 1.1029(3) 0.0619(16) Uani 1 1 d . . .
H41A H 0.4717 0.0478 1.0928 0.093 Uiso 1 1 calc R . .
H41B H 0.4939 0.1263 1.1447 0.093 Uiso 1 1 calc R . .
H41C H 0.5930 0.1137 1.1109 0.093 Uiso 1 1 calc R . .
C42 C 0.4381(5) 0.3134(3) 1.0095(3) 0.0560(15) Uani 1 1 d . . .
H42A H 0.4423 0.3308 1.0592 0.084 Uiso 1 1 calc R . .
H42B H 0.3684 0.3138 0.9818 0.084 Uiso 1 1 calc R . .
H42C H 0.5030 0.3471 0.9961 0.084 Uiso 1 1 calc R . .
C43 C 0.7161(4) 0.1210(3) 0.9266(2) 0.0376(12) Uani 1 1 d . . .
C44 C 0.7379(5) 0.0812(3) 0.8703(3) 0.0552(15) Uani 1 1 d . . .
H44 H 0.7244 0.0925 0.8256 0.066 Uiso 1 1 calc R . .
C45 C 0.7786(5) 0.0258(3) 0.8786(3) 0.0625(16) Uani 1 1 d . . .
H45 H 0.7925 -0.0019 0.8394 0.075 Uiso 1 1 calc R . .
C46 C 0.8002(4) 0.0091(3) 0.9426(3) 0.0465(13) Uani 1 1 d . . .
C47 C 0.7808(4) 0.0472(3) 0.9996(3) 0.0479(14) Uani 1 1 d . . .
H47 H 0.7964 0.0358 1.0440 0.057 Uiso 1 1 calc R . .
C48 C 0.7366(4) 0.1048(3) 0.9912(3) 0.0490(14) Uani 1 1 d . . .
H48 H 0.7212 0.1320 1.0301 0.059 Uiso 1 1 calc R . .
C49 C 0.8544(5) -0.0742(3) 1.0058(3) 0.0668(18) Uani 1 1 d . . .
H49A H 0.9132 -0.0347 1.0425 0.100 Uiso 1 1 calc R . .
H49B H 0.8750 -0.1190 0.9974 0.100 Uiso 1 1 calc R . .
H49C H 0.7827 -0.0874 1.0205 0.100 Uiso 1 1 calc R . .
C50 C 0.9795(4) 0.6136(3) 0.8001(2) 0.0464(13) Uani 1 1 d . . .
H50A H 0.9806 0.5696 0.8199 0.056 Uiso 1 1 calc R . .
H50B H 1.0450 0.6584 0.8271 0.056 Uiso 1 1 calc R . .
C51 C 0.8741(4) 0.6266(3) 0.8034(2) 0.0353(12) Uani 1 1 d . . .
C52 C 0.8109(4) 0.6224(3) 0.8512(2) 0.0451(13) Uani 1 1 d . . .
H52 H 0.8242 0.6070 0.8939 0.054 Uiso 1 1 calc R . .
C53 C 0.7205(4) 0.6452(3) 0.8264(2) 0.0463(14) Uani 1 1 d . . .
H53 H 0.6623 0.6476 0.8496 0.056 Uiso 1 1 calc R . .
C54 C 0.7319(4) 0.6633(3) 0.7633(2) 0.0362(12) Uani 1 1 d . . .
C55 C 0.6511(4) 0.6810(3) 0.7137(2) 0.0356(11) Uani 1 1 d . . .
C56 C 0.6275(4) 0.7463(3) 0.7330(3) 0.0434(13) Uani 1 1 d . . .
C57 C 0.5404(4) 0.7568(3) 0.6900(3) 0.0545(15) Uani 1 1 d . . .
H57 H 0.5228 0.8005 0.7036 0.065 Uiso 1 1 calc R . .
C58 C 0.4789(4) 0.7064(3) 0.6286(3) 0.0523(15) Uani 1 1 d . . .
C59 C 0.5065(4) 0.6434(3) 0.6088(3) 0.0466(14) Uani 1 1 d . . .
H59 H 0.4667 0.6090 0.5655 0.056 Uiso 1 1 calc R . .
C60 C 0.5906(4) 0.6295(3) 0.6506(3) 0.0385(12) Uani 1 1 d . . .
C61 C 0.6947(5) 0.8054(3) 0.7976(3) 0.0666(17) Uani 1 1 d . . .
H61A H 0.6673 0.8474 0.8010 0.100 Uiso 1 1 calc R . .
H61B H 0.7743 0.8239 0.7954 0.100 Uiso 1 1 calc R . .
H61C H 0.6866 0.7835 0.8387 0.100 Uiso 1 1 calc R . .
C62 C 0.3832(5) 0.7182(4) 0.5830(3) 0.079(2) Uani 1 1 d . . .
H62A H 0.3491 0.6761 0.5421 0.119 Uiso 1 1 calc R . .
H62B H 0.4121 0.7656 0.5678 0.119 Uiso 1 1 calc R . .
H62C H 0.3262 0.7205 0.6097 0.119 Uiso 1 1 calc R . .
C63 C 0.6135(4) 0.5586(3) 0.6284(3) 0.0490(14) Uani 1 1 d . . .
H63A H 0.5450 0.5195 0.5984 0.073 Uiso 1 1 calc R . .
H63B H 0.6371 0.5410 0.6699 0.073 Uiso 1 1 calc R . .
H63C H 0.6736 0.5691 0.6025 0.073 Uiso 1 1 calc R . .
C64 C 1.1022(4) 0.6197(3) 0.7170(3) 0.0454(13) Uani 1 1 d . . .
H64A H 1.1454 0.6013 0.7511 0.054 Uiso 1 1 calc R . .
H64B H 1.1038 0.5962 0.6693 0.054 Uiso 1 1 calc R . .
C65 C 1.1526(4) 0.7029(3) 0.7291(2) 0.0410(12) Uani 1 1 d . . .
C66 C 1.2585(4) 0.7525(3) 0.7487(3) 0.0562(15) Uani 1 1 d . . .
H66 H 1.3247 0.7411 0.7593 0.067 Uiso 1 1 calc R . .
C67 C 1.2536(4) 0.8254(3) 0.7505(3) 0.0550(15) Uani 1 1 d . . .
H67 H 1.3164 0.8715 0.7616 0.066 Uiso 1 1 calc R . .
C68 C 1.1423(4) 0.8176(3) 0.7336(2) 0.0414(13) Uani 1 1 d . . .
C69 C 1.0946(4) 0.8776(3) 0.7379(2) 0.0395(12) Uani 1 1 d . . .
C70 C 1.1125(4) 0.9265(3) 0.6918(3) 0.0434(13) Uani 1 1 d . . .
C71 C 1.0746(4) 0.9864(3) 0.7009(3) 0.0521(15) Uani 1 1 d . . .
H71 H 1.0881 1.0202 0.6704 0.063 Uiso 1 1 calc R . .
C72 C 1.0189(4) 0.9989(3) 0.7520(3) 0.0543(15) Uani 1 1 d . . .
C73 C 1.0019(4) 0.9493(3) 0.7969(3) 0.0471(13) Uani 1 1 d . . .
H73 H 0.9631 0.9568 0.8326 0.057 Uiso 1 1 calc R . .
C74 C 1.0394(4) 0.8899(3) 0.7913(2) 0.0437(13) Uani 1 1 d . . .
C75 C 1.1627(5) 0.9125(3) 0.6303(3) 0.0626(17) Uani 1 1 d . . .
H75A H 1.2284 0.8989 0.6450 0.094 Uiso 1 1 calc R . .
H75B H 1.1860 0.9583 0.6120 0.094 Uiso 1 1 calc R . .
H75C H 1.1066 0.8711 0.5939 0.094 Uiso 1 1 calc R . .
C76 C 0.9741(5) 1.0629(3) 0.7579(4) 0.0776(19) Uani 1 1 d . . .
H76A H 1.0265 1.1065 0.7458 0.116 Uiso 1 1 calc R . .
H76B H 0.9665 1.0771 0.8059 0.116 Uiso 1 1 calc R . .
H76C H 0.9003 1.0464 0.7258 0.116 Uiso 1 1 calc R . .
C77 C 1.0204(4) 0.8395(3) 0.8419(2) 0.0540(15) Uani 1 1 d . . .
H77A H 0.9520 0.7949 0.8216 0.081 Uiso 1 1 calc R . .
H77B H 1.0117 0.8669 0.8853 0.081 Uiso 1 1 calc R . .
H77C H 1.0850 0.8237 0.8521 0.081 Uiso 1 1 calc R . .
C78 C 0.9117(4) 0.5228(3) 0.6866(2) 0.0440(13) Uani 1 1 d . . .
H78A H 0.8425 0.5054 0.7046 0.053 Uiso 1 1 calc R . .
H78B H 0.9515 0.4871 0.6912 0.053 Uiso 1 1 calc R . .
C79 C 0.8832(4) 0.5274(3) 0.6120(3) 0.0431(13) Uani 1 1 d . . .
C80 C 0.8474(5) 0.4769(3) 0.5513(3) 0.0623(16) Uani 1 1 d . . .
H80 H 0.8348 0.4246 0.5452 0.075 Uiso 1 1 calc R . .
C81 C 0.8318(5) 0.5149(3) 0.4983(3) 0.0666(18) Uani 1 1 d . . .
H81 H 0.8062 0.4925 0.4498 0.080 Uiso 1 1 calc R . .
C82 C 0.8595(4) 0.5893(3) 0.5279(2) 0.0430(13) Uani 1 1 d . . .
C83 C 0.8699(4) 0.6545(3) 0.4949(2) 0.0364(12) Uani 1 1 d . . .
C84 C 0.7753(4) 0.6648(3) 0.4589(2) 0.0422(13) Uani 1 1 d . . .
C85 C 0.7894(4) 0.7256(3) 0.4278(2) 0.0479(14) Uani 1 1 d . . .
H85 H 0.7247 0.7325 0.4042 0.057 Uiso 1 1 calc R . .
C86 C 0.8948(5) 0.7768(3) 0.4299(3) 0.0523(15) Uani 1 1 d . . .
C87 C 0.9869(4) 0.7660(3) 0.4641(3) 0.0524(15) Uani 1 1 d . . .
H87 H 1.0597 0.8009 0.4659 0.063 Uiso 1 1 calc R . .
C88 C 0.9778(4) 0.7059(3) 0.4964(2) 0.0428(13) Uani 1 1 d . . .
C89 C 0.6585(4) 0.6127(3) 0.4557(3) 0.0585(16) Uani 1 1 d . . .
H89A H 0.6387 0.6236 0.5007 0.088 Uiso 1 1 calc R . .
H89B H 0.6549 0.5603 0.4454 0.088 Uiso 1 1 calc R . .
H89C H 0.6054 0.6199 0.4188 0.088 Uiso 1 1 calc R . .
C90 C 0.9064(5) 0.8431(4) 0.3961(3) 0.088(2) Uani 1 1 d . . .
H90A H 0.8958 0.8834 0.4277 0.132 Uiso 1 1 calc R . .
H90B H 0.8493 0.8273 0.3523 0.132 Uiso 1 1 calc R . .
H90C H 0.9816 0.8617 0.3863 0.132 Uiso 1 1 calc R . .
C91 C 1.0811(4) 0.6960(3) 0.5315(3) 0.0610(16) Uani 1 1 d . . .
H91A H 1.1027 0.7226 0.5807 0.091 Uiso 1 1 calc R . .
H91B H 1.1425 0.7167 0.5084 0.091 Uiso 1 1 calc R . .
H91C H 1.0663 0.6421 0.5286 0.091 Uiso 1 1 calc R . .
C99 C 0.1676(5) 0.4391(3) 0.7356(3) 0.0574(15) Uani 1 1 d . . .
C100 C 0.2100(5) 0.4708(4) 0.8074(3) 0.0615(17) Uani 1 1 d . . .
H100 H 0.1717 0.4481 0.8400 0.074 Uiso 1 1 calc R . .
C101 C 0.3039(6) 0.5326(4) 0.8307(3) 0.076(2) Uani 1 1 d . . .
H101 H 0.3308 0.5524 0.8796 0.092 Uiso 1 1 calc R . .
C102 C 0.3633(6) 0.5689(4) 0.7849(4) 0.080(2) Uani 1 1 d . . .
H102 H 0.4285 0.6134 0.8016 0.096 Uiso 1 1 calc R . .
C103 C 0.3231(7) 0.5371(5) 0.7152(5) 0.099(3) Uani 1 1 d . . .
H103 H 0.3617 0.5596 0.6827 0.119 Uiso 1 1 calc R . .
C104 C 0.2273(6) 0.4729(4) 0.6910(3) 0.0666(19) Uani 1 1 d . . .
H104 H 0.2023 0.4518 0.6422 0.080 Uiso 1 1 calc R . .
C105 C 0.0706(5) 0.3708(4) 0.7125(3) 0.085(2) Uani 1 1 d . . .
H10A H 0.0069 0.3817 0.6889 0.128 Uiso 1 1 calc R . .
H10B H 0.0517 0.3500 0.7528 0.128 Uiso 1 1 calc R . .
H10C H 0.0869 0.3341 0.6799 0.128 Uiso 1 1 calc R . .
N1 N 0.5077(3) 0.4009(2) 0.80812(18) 0.0351(9) Uani 1 1 d . . .
N2 N 0.5943(3) 0.3132(2) 0.74299(18) 0.0348(9) Uani 1 1 d . . .
N3 N 0.6641(3) 0.4017(2) 0.90907(18) 0.0339(9) Uani 1 1 d . . .
N4 N 0.4165(3) 0.2751(2) 0.84464(18) 0.0355(9) Uani 1 1 d . . .
N5 N 0.6176(3) 0.2472(2) 0.85834(18) 0.0324(9) Uani 1 1 d . . .
N6 N 0.6570(3) 0.1954(2) 0.8647(2) 0.0466(11) Uani 1 1 d . . .
N7 N 0.6726(3) 0.1798(2) 0.9239(2) 0.0465(11) Uani 1 1 d . . .
N8 N 0.9844(3) 0.5991(2) 0.72508(19) 0.0398(10) Uani 1 1 d . A .
N9 N 0.8292(3) 0.6530(2) 0.74798(18) 0.0336(9) Uani 1 1 d . A .
N10 N 1.0773(3) 0.7403(2) 0.71945(18) 0.0361(10) Uani 1 1 d . A .
N11 N 0.8895(3) 0.5987(2) 0.60003(18) 0.0363(10) Uani 1 1 d . A .
N12 N 0.8688(3) 0.7404(2) 0.64436(18) 0.0376(10) Uani 1 1 d . A .
N13 N 0.8495(5) 0.7927(3) 0.6233(3) 0.0704(15) Uiso 1 1 d . . .
N14 N 0.7578(6) 0.7804(4) 0.5911(3) 0.106(2) Uiso 0.629(8) 1 d P A 1
O2 O 0.6146(5) 0.9887(4) 0.4859(3) 0.072(2) Uiso 0.629(8) 1 d P A 1
C97 C 0.7982(9) 0.9127(7) 0.5872(5) 0.068(3) Uiso 0.629(8) 1 d P A 1
H97 H 0.8669 0.9246 0.6202 0.081 Uiso 0.629(8) 1 calc PR A 1
C95 C 0.6618(8) 0.9425(5) 0.5155(5) 0.038(2) Uiso 0.629(8) 1 d P A 1
C96 C 0.7673(10) 0.9720(7) 0.5608(6) 0.077(4) Uiso 0.629(8) 1 d P A 1
H96 H 0.8136 1.0240 0.5731 0.092 Uiso 0.629(8) 1 calc PR A 1
C98 C 0.6777(12) 1.0760(7) 0.5082(7) 0.080(4) Uiso 0.629(8) 1 d P A 1
H98A H 0.6343 1.1010 0.4828 0.120 Uiso 0.629(8) 1 calc PR A 1
H98B H 0.7523 1.0889 0.4971 0.120 Uiso 0.629(8) 1 calc PR A 1
H98C H 0.6863 1.0928 0.5585 0.120 Uiso 0.629(8) 1 calc PR A 1
C92 C 0.7232(11) 0.8379(6) 0.5623(5) 0.052(3) Uiso 0.629(8) 1 d P A 1
C93 C 0.6318(8) 0.8175(6) 0.5187(5) 0.065(3) Uiso 0.629(8) 1 d P A 1
H93 H 0.5870 0.7654 0.5023 0.078 Uiso 0.629(8) 1 calc PR A 1
C94 C 0.5984(8) 0.8692(6) 0.4959(5) 0.060(3) Uiso 0.629(8) 1 d P A 1
H94 H 0.5272 0.8537 0.4646 0.073 Uiso 0.629(8) 1 calc PR A 1
O1 O 0.8433(3) -0.0476(2) 0.9436(2) 0.0695(11) Uani 1 1 d . . .
V1 V 0.56953(6) 0.31458(4) 0.83641(4) 0.0308(2) Uani 1 1 d . . .
V2 V 0.92093(6) 0.67803(4) 0.68051(4) 0.0299(2) Uani 1 1 d . . .
N14A N 0.7578(6) 0.7804(4) 0.5911(3) 0.106(2) Uiso 0.371(8) 1 d P A 2
O2A O 0.7455(13) 1.0506(10) 0.5087(8) 0.119(6) Uiso 0.371(8) 1 d P A 2
C97A C 0.8568(17) 0.9133(11) 0.5579(9) 0.080(6) Uiso 0.371(8) 1 d P A 2
H97A H 0.9279 0.9076 0.5621 0.096 Uiso 0.371(8) 1 calc PR A 2
C96A C 0.8449(19) 0.9716(13) 0.5326(11) 0.109(8) Uiso 0.371(8) 1 d P A 2
H96A H 0.9057 1.0065 0.5197 0.130 Uiso 0.371(8) 1 calc PR A 2
C95A C 0.7400(18) 0.9793(12) 0.5260(11) 0.070(6) Uiso 0.371(8) 1 d P A 2
C98A C 0.6317(16) 1.0543(14) 0.4961(10) 0.067(6) Uiso 0.371(8) 1 d P A 2
H98D H 0.6357 1.1028 0.4846 0.101 Uiso 0.371(8) 1 calc PR A 2
H98E H 0.6017 1.0495 0.5381 0.101 Uiso 0.371(8) 1 calc PR A 2
H98F H 0.5821 1.0130 0.4570 0.101 Uiso 0.371(8) 1 calc PR A 2
C92A C 0.7793(14) 0.8651(10) 0.5766(7) 0.035(4) Uiso 0.371(8) 1 d P A 2
C93A C 0.666(3) 0.8608(19) 0.5620(15) 0.139(10) Uiso 0.371(8) 1 d P A 2
H93A H 0.6061 0.8184 0.5661 0.166 Uiso 0.371(8) 1 calc PR A 2
C94A C 0.648(3) 0.928(2) 0.539(2) 0.179(16) Uiso 0.371(8) 1 d P A 2
H94A H 0.5768 0.9337 0.5349 0.215 Uiso 0.371(8) 1 calc PR A 2

loop_
_atom_site_aniso_label
_atom_site_aniso_U_11
_atom_site_aniso_U_22
_atom_site_aniso_U_33
_atom_site_aniso_U_23
_atom_site_aniso_U_13
_atom_site_aniso_U_12
C1 0.055(3) 0.042(3) 0.047(3) 0.021(3) 0.013(3) 0.028(3)
C2 0.044(3) 0.029(3) 0.042(3) 0.013(2) 0.009(2) 0.015(2)
C3 0.065(4) 0.035(3) 0.042(3) 0.018(2) 0.013(3) 0.019(3)
C4 0.062(4) 0.051(4) 0.037(3) 0.015(3) 0.017(3) 0.023(3)
C5 0.041(3) 0.035(3) 0.040(3) 0.010(2) 0.009(2) 0.019(2)
C6 0.053(3) 0.034(3) 0.028(3) 0.008(2) 0.008(2) 0.022(3)
C7 0.055(4) 0.039(3) 0.048(3) 0.005(2) 0.014(3) 0.026(3)
C8 0.066(4) 0.055(4) 0.044(3) 0.011(3) 0.011(3) 0.042(3)
C9 0.080(4) 0.034(3) 0.040(3) 0.003(2) 0.008(3) 0.021(3)
C10 0.053(4) 0.035(3) 0.053(3) 0.011(3) 0.006(3) 0.011(3)
C11 0.051(3) 0.036(3) 0.034(3) 0.003(2) 0.003(2) 0.018(3)
C12 0.051(4) 0.059(4) 0.096(5) 0.012(3) 0.017(3) 0.028(3)
C13 0.101(5) 0.045(4) 0.084(4) 0.016(3) 0.015(4) 0.037(4)
C14 0.044(3) 0.050(4) 0.070(4) 0.005(3) 0.001(3) 0.013(3)
C15 0.060(4) 0.041(3) 0.044(3) 0.016(2) 0.019(3) 0.031(3)
C16 0.041(3) 0.038(3) 0.037(3) 0.013(2) 0.009(2) 0.023(2)
C17 0.078(4) 0.037(3) 0.036(3) 0.009(2) 0.017(3) 0.033(3)
C18 0.060(4) 0.040(3) 0.032(3) 0.004(2) 0.001(2) 0.020(3)
C19 0.042(3) 0.039(3) 0.029(3) 0.012(2) 0.006(2) 0.013(2)
C20 0.031(3) 0.034(3) 0.037(3) 0.005(2) 0.000(2) 0.014(2)
C21 0.042(3) 0.041(3) 0.033(3) 0.009(2) -0.003(2) 0.014(2)
C22 0.047(3) 0.047(3) 0.042(3) 0.013(2) -0.003(3) 0.024(3)
C23 0.046(3) 0.047(3) 0.056(3) 0.010(3) 0.005(3) 0.024(3)
C24 0.047(3) 0.052(4) 0.049(3) 0.006(3) 0.019(3) 0.023(3)
C25 0.040(3) 0.036(3) 0.053(3) 0.015(2) 0.012(3) 0.017(2)
C26 0.067(4) 0.072(4) 0.035(3) 0.019(3) 0.010(3) 0.042(3)
C27 0.064(4) 0.074(5) 0.085(4) 0.013(4) 0.009(3) 0.046(4)
C28 0.056(4) 0.071(4) 0.069(4) 0.037(3) 0.027(3) 0.028(3)
C29 0.040(3) 0.049(3) 0.047(3) 0.019(3) -0.001(2) 0.028(3)
C30 0.033(3) 0.044(3) 0.049(3) 0.020(3) 0.005(2) 0.020(2)
C31 0.040(3) 0.072(4) 0.063(4) 0.031(3) 0.005(3) 0.030(3)
C32 0.037(3) 0.057(4) 0.061(3) 0.026(3) 0.011(3) 0.016(3)
C33 0.040(3) 0.037(3) 0.045(3) 0.016(2) 0.013(2) 0.019(2)
C34 0.031(3) 0.040(3) 0.040(3) 0.017(2) 0.012(2) 0.014(2)
C35 0.036(3) 0.044(3) 0.040(3) 0.011(3) 0.007(2) 0.012(2)
C36 0.048(3) 0.041(3) 0.052(3) 0.021(3) 0.010(3) 0.020(3)
C37 0.040(3) 0.052(4) 0.042(3) 0.021(3) 0.008(2) 0.015(3)
C38 0.049(3) 0.050(4) 0.044(3) 0.012(3) 0.009(3) 0.018(3)
C39 0.046(3) 0.045(3) 0.041(3) 0.017(3) 0.020(2) 0.019(3)
C40 0.073(4) 0.048(4) 0.051(3) 0.015(3) 0.010(3) 0.030(3)
C41 0.070(4) 0.070(4) 0.047(3) 0.025(3) 0.007(3) 0.025(3)
C42 0.075(4) 0.048(4) 0.052(3) 0.014(3) 0.022(3) 0.027(3)
C43 0.044(3) 0.037(3) 0.037(3) 0.014(2) 0.003(2) 0.020(2)
C44 0.087(4) 0.054(4) 0.044(3) 0.019(3) 0.021(3) 0.044(3)
C45 0.086(5) 0.062(4) 0.060(4) 0.017(3) 0.024(3) 0.049(4)
C46 0.048(3) 0.043(3) 0.064(4) 0.026(3) 0.015(3) 0.029(3)
C47 0.054(3) 0.046(3) 0.047(3) 0.021(3) 0.004(3) 0.020(3)
C48 0.050(3) 0.048(4) 0.046(3) 0.009(3) 0.008(3) 0.015(3)
C49 0.069(4) 0.070(4) 0.088(4) 0.052(4) 0.020(3) 0.042(3)
C50 0.053(3) 0.047(3) 0.041(3) 0.019(3) 0.001(2) 0.021(3)
C51 0.042(3) 0.033(3) 0.034(3) 0.020(2) 0.005(2) 0.015(2)
C52 0.056(3) 0.048(3) 0.029(3) 0.017(2) 0.003(2) 0.014(3)
C53 0.045(3) 0.056(4) 0.039(3) 0.018(3) 0.013(2) 0.016(3)
C54 0.037(3) 0.031(3) 0.038(3) 0.007(2) 0.010(2) 0.010(2)
C55 0.031(3) 0.034(3) 0.044(3) 0.012(2) 0.010(2) 0.013(2)
C56 0.041(3) 0.039(3) 0.054(3) 0.015(3) 0.014(3) 0.015(3)
C57 0.045(3) 0.046(4) 0.085(4) 0.026(3) 0.022(3) 0.024(3)
C58 0.037(3) 0.057(4) 0.068(4) 0.033(3) 0.009(3) 0.016(3)
C59 0.037(3) 0.052(4) 0.053(3) 0.023(3) 0.010(3) 0.013(3)
C60 0.029(3) 0.039(3) 0.051(3) 0.018(3) 0.013(2) 0.011(2)
C61 0.068(4) 0.050(4) 0.085(4) 0.007(3) 0.013(3) 0.030(3)
C62 0.052(4) 0.090(5) 0.105(5) 0.041(4) 0.002(4) 0.036(4)
C63 0.044(3) 0.042(3) 0.054(3) 0.011(3) 0.004(3) 0.010(3)
C64 0.038(3) 0.059(4) 0.053(3) 0.021(3) 0.002(2) 0.035(3)
C65 0.033(3) 0.051(3) 0.047(3) 0.018(3) 0.005(2) 0.023(3)
C66 0.029(3) 0.065(4) 0.072(4) 0.018(3) -0.005(3) 0.020(3)
C67 0.031(3) 0.056(4) 0.064(4) 0.016(3) -0.004(3) 0.004(3)
C68 0.033(3) 0.046(3) 0.038(3) 0.011(2) -0.001(2) 0.008(3)
C69 0.031(3) 0.038(3) 0.041(3) 0.009(2) -0.004(2) 0.005(2)
C70 0.035(3) 0.038(3) 0.049(3) 0.012(3) 0.000(2) 0.006(2)
C71 0.044(3) 0.045(4) 0.062(4) 0.022(3) 0.007(3) 0.008(3)
C72 0.044(3) 0.042(4) 0.070(4) 0.011(3) -0.004(3) 0.015(3)
C73 0.044(3) 0.040(3) 0.053(3) 0.007(3) 0.005(3) 0.015(3)
C74 0.039(3) 0.041(3) 0.039(3) 0.008(2) -0.006(2) 0.007(3)
C75 0.067(4) 0.059(4) 0.054(3) 0.024(3) 0.017(3) 0.005(3)
C76 0.071(4) 0.051(4) 0.117(5) 0.022(4) 0.014(4) 0.032(3)
C77 0.067(4) 0.054(4) 0.042(3) 0.009(3) 0.013(3) 0.024(3)
C78 0.051(3) 0.034(3) 0.048(3) 0.012(2) -0.001(2) 0.021(3)
C79 0.052(3) 0.035(3) 0.046(3) 0.004(2) 0.007(3) 0.026(3)
C80 0.103(5) 0.041(4) 0.050(4) 0.009(3) 0.014(3) 0.037(3)
C81 0.109(5) 0.040(4) 0.043(3) -0.004(3) 0.007(3) 0.026(3)
C82 0.045(3) 0.044(3) 0.041(3) 0.005(2) 0.005(2) 0.023(3)
C83 0.045(3) 0.041(3) 0.025(2) 0.006(2) 0.004(2) 0.021(3)
C84 0.051(3) 0.048(3) 0.027(3) 0.010(2) 0.006(2) 0.018(3)
C85 0.049(3) 0.063(4) 0.034(3) 0.011(3) 0.000(2) 0.027(3)
C86 0.062(4) 0.046(4) 0.043(3) 0.016(3) 0.001(3) 0.015(3)
C87 0.042(3) 0.058(4) 0.046(3) 0.015(3) 0.002(3) 0.007(3)
C88 0.049(3) 0.051(4) 0.030(3) 0.009(2) 0.004(2) 0.021(3)
C89 0.042(3) 0.073(4) 0.057(3) 0.022(3) 0.005(3) 0.016(3)
C90 0.096(5) 0.079(5) 0.079(5) 0.049(4) -0.006(4) 0.017(4)
C91 0.049(4) 0.070(4) 0.066(4) 0.015(3) 0.017(3) 0.022(3)
C99 0.062(4) 0.060(4) 0.070(4) 0.018(3) 0.015(3) 0.046(3)
C100 0.075(4) 0.103(5) 0.030(3) 0.017(3) 0.015(3) 0.060(4)
C101 0.087(5) 0.097(6) 0.061(4) 0.001(4) 0.005(4) 0.066(5)
C102 0.099(6) 0.110(6) 0.071(5) 0.026(5) 0.023(4) 0.084(5)
C103 0.109(6) 0.111(7) 0.154(8) 0.094(6) 0.092(6) 0.082(6)
C104 0.111(6) 0.097(6) 0.043(3) 0.042(4) 0.039(4) 0.082(5)
C105 0.089(5) 0.084(5) 0.099(5) 0.023(4) 0.024(4) 0.049(5)
N1 0.036(2) 0.037(2) 0.042(2) 0.0177(19) 0.0111(19) 0.0214(19)
N2 0.044(2) 0.030(2) 0.037(2) 0.0136(18) 0.0084(18) 0.0204(19)
N3 0.044(2) 0.029(2) 0.034(2) 0.0105(17) 0.0080(19) 0.0191(19)
N4 0.040(2) 0.036(2) 0.035(2) 0.0126(18) 0.0063(18) 0.0197(19)
N5 0.032(2) 0.031(2) 0.038(2) 0.0091(18) 0.0085(18) 0.0158(19)
N6 0.047(3) 0.049(3) 0.039(3) 0.018(2) 0.002(2) 0.010(2)
N7 0.043(3) 0.043(3) 0.052(3) 0.010(2) 0.003(2) 0.017(2)
N8 0.038(2) 0.038(3) 0.045(2) 0.010(2) 0.0019(19) 0.019(2)
N9 0.038(2) 0.032(2) 0.035(2) 0.0125(18) 0.0054(18) 0.0178(19)
N10 0.030(2) 0.042(3) 0.038(2) 0.0126(19) 0.0003(18) 0.0154(19)
N11 0.041(2) 0.034(2) 0.036(2) 0.0099(18) 0.0046(18) 0.0163(19)
N12 0.035(2) 0.031(2) 0.033(2) -0.0046(18) 0.0117(18) -0.0021(19)
O1 0.084(3) 0.065(3) 0.083(3) 0.033(2) 0.021(2) 0.049(2)
V1 0.0324(5) 0.0283(5) 0.0362(5) 0.0103(4) 0.0049(4) 0.0165(4)
V2 0.0291(5) 0.0298(5) 0.0323(4) 0.0074(4) 0.0013(3) 0.0149(4)

loop_
_atom_type_symbol
_atom_type_description
_atom_type_scat_dispersion_real
_atom_type_scat_dispersion_imag
_atom_type_scat_source
C C 0.0033 0.0016 'International Tables Vol C Tables 4.2.6.8 and 6.1.1.4'
H H 0.0000 0.0000 'International Tables Vol C Tables 4.2.6.8 and 6.1.1.4'
N N 0.0061 0.0033 'International Tables Vol C Tables 4.2.6.8 and 6.1.1.4'
O O 0.0106 0.0060 'International Tables Vol C Tables 4.2.6.8 and 6.1.1.4'
V V 0.3005 0.5294 'International Tables Vol C Tables 4.2.6.8 and 6.1.1.4'

loop_
_geom_angle_atom_site_label_1
_geom_angle_atom_site_label_2
_geom_angle_atom_site_label_3
_geom_angle
N1 C1 C2 107.1(4)
N1 C1 H1A 110.3
C2 C1 H1A 110.3
N1 C1 H1B 110.3
C2 C1 H1B 110.3
H1A C1 H1B 108.5
C3 C2 N2 109.9(4)
C3 C2 C1 134.6(4)
N2 C2 C1 115.5(4)
C2 C3 C4 107.2(4)
C2 C3 H3 126.4
C4 C3 H3 126.4
C5 C4 C3 108.6(5)
C5 C4 H4 125.7
C3 C4 H4 125.7
C4 C5 N2 108.7(4)
C4 C5 C6 128.1(4)
N2 C5 C6 122.8(4)
C7 C6 C11 119.9(5)
C7 C6 C5 120.7(4)
C11 C6 C5 119.2(4)
C6 C7 C8 118.2(5)
C6 C7 C12 122.1(5)
C8 C7 C12 119.7(5)
C9 C8 C7 122.6(5)
C9 C8 H8 118.7
C7 C8 H8 118.7
C10 C9 C8 117.3(5)
C10 C9 C13 122.3(5)
C8 C9 C13 120.3(6)
C9 C10 C11 123.9(5)
C9 C10 H10 118.1
C11 C10 H10 118.1
C10 C11 C6 118.1(5)
C10 C11 C14 119.5(5)
C6 C11 C14 122.3(5)
C7 C12 H12A 109.5
C7 C12 H12B 109.5
H12A C12 H12B 109.5
C7 C12 H12C 109.5
H12A C12 H12C 109.5
H12B C12 H12C 109.5
C9 C13 H13A 109.5
C9 C13 H13B 109.5
H13A C13 H13B 109.5
C9 C13 H13C 109.5
H13A C13 H13C 109.5
H13B C13 H13C 109.5
C11 C14 H14A 109.5
C11 C14 H14B 109.5
H14A C14 H14B 109.5
C11 C14 H14C 109.5
H14A C14 H14C 109.5
H14B C14 H14C 109.5
C16 C15 N1 107.4(4)
C16 C15 H15A 110.2
N1 C15 H15A 110.2
C16 C15 H15B 110.2
N1 C15 H15B 110.2
H15A C15 H15B 108.5
C17 C16 N3 109.5(4)
C17 C16 C15 134.4(5)
N3 C16 C15 116.1(4)
C16 C17 C18 107.5(4)
C16 C17 H17 126.2
C18 C17 H17 126.2
C19 C18 C17 107.9(4)
C19 C18 H18 126.1
C17 C18 H18 126.1
C18 C19 N3 108.3(4)
C18 C19 C20 128.8(4)
N3 C19 C20 122.7(4)
C21 C20 C25 119.2(4)
C21 C20 C19 120.9(4)
C25 C20 C19 119.9(4)
C22 C21 C20 118.6(5)
C22 C21 C26 121.6(4)
C20 C21 C26 119.8(5)
C23 C22 C21 122.7(5)
C23 C22 H22 118.7
C21 C22 H22 118.7
C22 C23 C24 117.4(5)
C22 C23 C27 120.1(5)
C24 C23 C27 122.4(5)
C25 C24 C23 122.8(5)
C25 C24 H24 118.6
C23 C24 H24 118.6
C24 C25 C20 119.3(5)
C24 C25 C28 121.0(5)
C20 C25 C28 119.7(5)
C21 C26 H26A 109.5
C21 C26 H26B 109.5
H26A C26 H26B 109.5
C21 C26 H26C 109.5
H26A C26 H26C 109.5
H26B C26 H26C 109.5
C23 C27 H27A 109.5
C23 C27 H27B 109.5
H27A C27 H27B 109.5
C23 C27 H27C 109.5
H27A C27 H27C 109.5
H27B C27 H27C 109.5
C25 C28 H28A 109.5
C25 C28 H28B 109.5
H28A C28 H28B 109.5
C25 C28 H28C 109.5
H28A C28 H28C 109.5
H28B C28 H28C 109.5
N1 C29 C30 107.8(4)
N1 C29 H29A 110.1
C30 C29 H29A 110.1
N1 C29 H29B 110.1
C30 C29 H29B 110.1
H29A C29 H29B 108.5
C31 C30 N4 109.6(4)
C31 C30 C29 134.7(5)
N4 C30 C29 115.7(4)
C30 C31 C32 107.4(4)
C30 C31 H31 126.3
C32 C31 H31 126.3
C33 C32 C31 107.9(4)
C33 C32 H32 126.1
C31 C32 H32 126.1
C32 C33 N4 108.9(4)
C32 C33 C34 127.4(4)
N4 C33 C34 122.6(4)
C35 C34 C39 120.0(4)
C35 C34 C33 122.1(4)
C39 C34 C33 117.6(5)
C36 C35 C34 118.3(5)
C36 C35 C40 120.6(5)
C34 C35 C40 121.1(4)
C37 C36 C35 122.8(5)
C37 C36 H36 118.6
C35 C36 H36 118.6
C38 C37 C36 117.5(5)
C38 C37 C41 121.5(5)
C36 C37 C41 121.0(5)
C39 C38 C37 122.8(5)
C39 C38 H38 118.6
C37 C38 H38 118.6
C38 C39 C34 118.6(5)
C38 C39 C42 120.3(5)
C34 C39 C42 121.1(5)
C35 C40 H40A 109.5
C35 C40 H40B 109.5
H40A C40 H40B 109.5
C35 C40 H40C 109.5
H40A C40 H40C 109.5
H40B C40 H40C 109.5
C37 C41 H41A 109.5
C37 C41 H41B 109.5
H41A C41 H41B 109.5
C37 C41 H41C 109.5
H41A C41 H41C 109.5
H41B C41 H41C 109.5
C39 C42 H42A 109.5
C39 C42 H42B 109.5
H42A C42 H42B 109.5
C39 C42 H42C 109.5
H42A C42 H42C 109.5
H42B C42 H42C 109.5
C48 C43 C44 119.9(5)
C48 C43 N7 115.4(5)
C44 C43 N7 124.8(4)
C45 C44 C43 119.9(5)
C45 C44 H44 120.1
C43 C44 H44 120.1
C44 C45 C46 121.2(5)
C44 C45 H45 119.4
C46 C45 H45 119.4
C47 C46 C45 120.9(5)
C47 C46 O1 124.1(5)
C45 C46 O1 114.9(5)
C46 C47 C48 118.3(5)
C46 C47 H47 120.9
C48 C47 H47 120.9
C43 C48 C47 119.8(5)
C43 C48 H48 120.1
C47 C48 H48 120.1
O1 C49 H49A 109.5
O1 C49 H49B 109.5
H49A C49 H49B 109.5
O1 C49 H49C 109.5
H49A C49 H49C 109.5
H49B C49 H49C 109.5
C51 C50 N8 107.1(4)
C51 C50 H50A 110.3
N8 C50 H50A 110.3
C51 C50 H50B 110.3
N8 C50 H50B 110.3
H50A C50 H50B 108.6
C52 C51 N9 109.8(4)
C52 C51 C50 133.5(4)
N9 C51 C50 116.6(4)
C51 C52 C53 107.5(4)
C51 C52 H52 126.2
C53 C52 H52 126.2
C54 C53 C52 108.1(4)
C54 C53 H53 125.9
C52 C53 H53 125.9
C53 C54 N9 108.1(4)
C53 C54 C55 127.8(4)
N9 C54 C55 123.6(4)
C56 C55 C60 119.8(5)
C56 C55 C54 119.5(4)
C60 C55 C54 120.4(4)
C57 C56 C55 118.7(5)
C57 C56 C61 119.6(5)
C55 C56 C61 121.7(5)
C58 C57 C56 122.4(5)
C58 C57 H57 118.8
C56 C57 H57 118.8
C57 C58 C59 118.2(5)
C57 C58 C62 121.6(6)
C59 C58 C62 120.1(5)
C60 C59 C58 121.5(5)
C60 C59 H59 119.2
C58 C59 H59 119.2
C59 C60 C55 119.3(5)
C59 C60 C63 119.5(5)
C55 C60 C63 121.2(5)
C56 C61 H61A 109.5
C56 C61 H61B 109.5
H61A C61 H61B 109.5
C56 C61 H61C 109.5
H61A C61 H61C 109.5
H61B C61 H61C 109.5
C58 C62 H62A 109.5
C58 C62 H62B 109.5
H62A C62 H62B 109.5
C58 C62 H62C 109.5
H62A C62 H62C 109.5
H62B C62 H62C 109.5
C60 C63 H63A 109.5
C60 C63 H63B 109.5
H63A C63 H63B 109.5
C60 C63 H63C 109.5
H63A C63 H63C 109.5
H63B C63 H63C 109.5
C65 C64 N8 108.2(4)
C65 C64 H64A 110.1
N8 C64 H64A 110.1
C65 C64 H64B 110.1
N8 C64 H64B 110.1
H64A C64 H64B 108.4
C66 C65 N10 110.3(5)
C66 C65 C64 133.6(5)
N10 C65 C64 116.1(4)
C65 C66 C67 107.3(5)
C65 C66 H66 126.3
C67 C66 H66 126.3
C68 C67 C66 108.0(5)
C68 C67 H67 126.0
C66 C67 H67 126.0
C67 C68 N10 107.8(5)
C67 C68 C69 127.9(5)
N10 C68 C69 123.9(4)
C74 C69 C70 119.9(5)
C74 C69 C68 120.2(5)
C70 C69 C68 119.7(5)
C71 C70 C69 118.4(5)
C71 C70 C75 119.4(5)
C69 C70 C75 122.1(5)
C72 C71 C70 122.9(5)
C72 C71 H71 118.5
C70 C71 H71 118.5
C71 C72 C73 117.5(5)
C71 C72 C76 121.1(6)
C73 C72 C76 121.4(6)
C74 C73 C72 122.3(5)
C74 C73 H73 118.9
C72 C73 H73 118.9
C73 C74 C69 119.1(5)
C73 C74 C77 119.7(5)
C69 C74 C77 121.2(5)
C70 C75 H75A 109.5
C70 C75 H75B 109.5
H75A C75 H75B 109.5
C70 C75 H75C 109.5
H75A C75 H75C 109.5
H75B C75 H75C 109.5
C72 C76 H76A 109.5
C72 C76 H76B 109.5
H76A C76 H76B 109.5
C72 C76 H76C 109.5
H76A C76 H76C 109.5
H76B C76 H76C 109.5
C74 C77 H77A 109.5
C74 C77 H77B 109.5
H77A C77 H77B 109.5
C74 C77 H77C 109.5
H77A C77 H77C 109.5
H77B C77 H77C 109.5
N8 C78 C79 106.1(4)
N8 C78 H78A 110.5
C79 C78 H78A 110.5
N8 C78 H78B 110.5
C79 C78 H78B 110.5
H78A C78 H78B 108.7
C80 C79 N11 109.6(4)
C80 C79 C78 134.0(5)
N11 C79 C78 116.4(4)
C79 C80 C81 107.7(5)
C79 C80 H80 126.2
C81 C80 H80 126.2
C82 C81 C80 108.7(5)
C82 C81 H81 125.7
C80 C81 H81 125.7
C81 C82 N11 107.9(5)
C81 C82 C83 130.2(5)
N11 C82 C83 121.7(4)
C84 C83 C88 118.6(5)
C84 C83 C82 121.9(4)
C88 C83 C82 119.5(4)
C85 C84 C83 119.7(5)
C85 C84 C89 119.0(5)
C83 C84 C89 121.3(5)
C84 C85 C86 122.0(5)
C84 C85 H85 119.0
C86 C85 H85 119.0
C87 C86 C85 118.2(5)
C87 C86 C90 121.5(5)
C85 C86 C90 120.3(5)
C86 C87 C88 122.3(5)
C86 C87 H87 118.8
C88 C87 H87 118.8
C87 C88 C83 119.2(5)
C87 C88 C91 120.0(5)
C83 C88 C91 120.9(5)
C84 C89 H89A 109.5
C84 C89 H89B 109.5
H89A C89 H89B 109.5
C84 C89 H89C 109.5
H89A C89 H89C 109.5
H89B C89 H89C 109.5
C86 C90 H90A 109.5
C86 C90 H90B 109.5
H90A C90 H90B 109.5
C86 C90 H90C 109.5
H90A C90 H90C 109.5
H90B C90 H90C 109.5
C88 C91 H91A 109.5
C88 C91 H91B 109.5
H91A C91 H91B 109.5
C88 C91 H91C 109.5
H91A C91 H91C 109.5
H91B C91 H91C 109.5
C104 C99 C100 117.1(6)
C104 C99 C105 123.0(6)
C100 C99 C105 119.8(6)
C101 C100 C99 121.1(6)
C101 C100 H100 119.5
C99 C100 H100 119.5
C100 C101 C102 121.9(6)
C100 C101 H101 119.1
C102 C101 H101 119.1
C103 C102 C101 116.8(7)
C103 C102 H102 121.6
C101 C102 H102 121.6
C102 C103 C104 121.5(7)
C102 C103 H103 119.3
C104 C103 H103 119.3
C99 C104 C103 121.6(6)
C99 C104 H104 119.2
C103 C104 H104 119.2
C99 C105 H10A 109.5
C99 C105 H10B 109.5
H10A C105 H10B 109.5
C99 C105 H10C 109.5
H10A C105 H10C 109.5
H10B C105 H10C 109.5
C29 N1 C1 112.5(4)
C29 N1 C15 112.7(4)
C1 N1 C15 112.3(4)
C29 N1 V1 106.2(3)
C1 N1 V1 106.3(3)
C15 N1 V1 106.3(3)
C5 N2 C2 105.5(4)
C5 N2 V1 137.4(3)
C2 N2 V1 116.9(3)
C16 N3 C19 106.8(4)
C16 N3 V1 117.3(3)
C19 N3 V1 135.9(3)
C33 N4 C30 106.2(4)
C33 N4 V1 136.4(3)
C30 N4 V1 116.5(3)
N6 N5 V1 170.5(3)
N7 N6 N5 118.2(4)
N6 N7 C43 114.7(4)
C78 N8 C64 113.3(4)
C78 N8 C50 113.0(4)
C64 N8 C50 111.3(4)
C78 N8 V2 107.5(3)
C64 N8 V2 105.5(3)
C50 N8 V2 105.5(3)
C54 N9 C51 106.4(4)
C54 N9 V2 136.7(3)
C51 N9 V2 116.2(3)
C65 N10 C68 106.6(4)
C65 N10 V2 116.7(3)
C68 N10 V2 136.1(3)
C82 N11 C79 106.2(4)
C82 N11 V2 136.4(3)
C79 N11 V2 117.1(3)
N13 N12 V2 169.6(4)
N14 N13 N12 117.8(6)
N13 N14 C92 123.5(8)
C95 O2 C98 118.9(8)
C92 C97 C96 117.8(10)
C92 C97 H97 121.1
C96 C97 H97 121.1
C94 C95 O2 114.3(8)
C94 C95 C96 124.4(10)
O2 C95 C96 121.3(10)
C95 C96 C97 111.5(10)
C95 C96 H96 124.2
C97 C96 H96 124.2
O2 C98 H98A 109.5
O2 C98 H98B 109.5
H98A C98 H98B 109.5
O2 C98 H98C 109.5
H98A C98 H98C 109.5
H98B C98 H98C 109.5
C93 C92 C97 125.1(11)
C93 C92 N14 119.2(10)
C97 C92 N14 115.7(11)
C92 C93 C94 119.1(11)
C92 C93 H93 120.4
C94 C93 H93 120.4
C93 C94 C95 121.9(10)
C93 C94 H94 119.0
C95 C94 H94 119.0
C46 O1 C49 117.8(4)
N5 V1 N4 101.57(17)
N5 V1 N2 101.42(16)
N4 V1 N2 116.65(15)
N5 V1 N3 101.54(17)
N4 V1 N3 114.09(16)
N2 V1 N3 117.62(16)
N5 V1 N1 179.92(16)
N4 V1 N1 78.42(15)
N2 V1 N1 78.51(15)
N3 V1 N1 78.53(15)
N12 V2 N11 101.56(16)
N12 V2 N10 102.03(16)
N11 V2 N10 116.85(16)
N12 V2 N9 101.60(16)
N11 V2 N9 115.55(16)
N10 V2 N9 115.52(15)
N12 V2 N8 179.37(16)
N11 V2 N8 78.01(15)
N10 V2 N8 78.59(15)
N9 V2 N8 78.20(15)
C95A O2A C98A 109.6(16)
C92A C97A C96A 124(2)
C92A C97A H97A 117.9
C96A C97A H97A 117.9
C97A C96A C95A 118(2)
C97A C96A H96A 121.2
C95A C96A H96A 121.2
C94A C95A C96A 123(3)
C94A C95A O2A 126(3)
C96A C95A O2A 110.9(19)
O2A C98A H98D 109.5
O2A C98A H98E 109.5
H98D C98A H98E 109.5
O2A C98A H98F 109.5
H98D C98A H98F 109.5
H98E C98A H98F 109.5
C97A C92A C93A 122(2)
C92A C93A C94A 116(3)
C92A C93A H93A 122.1
C94A C93A H93A 122.1
C95A C94A C93A 115(3)
C95A C94A H94A 122.4
C93A C94A H94A 122.4

loop_
_geom_bond_atom_site_label_1
_geom_bond_atom_site_label_2
_geom_bond_distance
C1 N1 1.475(5)
C1 C2 1.489(6)
C1 H1A 0.9900
C1 H1B 0.9900
C2 C3 1.352(6)
C2 N2 1.408(5)
C3 C4 1.403(7)
C3 H3 0.9500
C4 C5 1.363(6)
C4 H4 0.9500
C5 N2 1.404(6)
C5 C6 1.485(6)
C6 C7 1.393(6)
C6 C11 1.417(6)
C7 C8 1.402(7)
C7 C12 1.494(7)
C8 C9 1.386(7)
C8 H8 0.9500
C9 C10 1.355(7)
C9 C13 1.521(7)
C10 C11 1.379(7)
C10 H10 0.9500
C11 C14 1.485(7)
C12 H12A 0.9800
C12 H12B 0.9800
C12 H12C 0.9800
C13 H13A 0.9800
C13 H13B 0.9800
C13 H13C 0.9800
C14 H14A 0.9800
C14 H14B 0.9800
C14 H14C 0.9800
C15 C16 1.470(6)
C15 N1 1.489(6)
C15 H15A 0.9900
C15 H15B 0.9900
C16 C17 1.344(6)
C16 N3 1.399(5)
C17 C18 1.426(6)
C17 H17 0.9500
C18 C19 1.362(6)
C18 H18 0.9500
C19 N3 1.403(5)
C19 C20 1.471(6)
C20 C21 1.402(6)
C20 C25 1.408(6)
C21 C22 1.390(6)
C21 C26 1.509(6)
C22 C23 1.375(7)
C22 H22 0.9500
C23 C24 1.382(7)
C23 C27 1.501(7)
C24 C25 1.366(7)
C24 H24 0.9500
C25 C28 1.509(7)
C26 H26A 0.9800
C26 H26B 0.9800
C26 H26C 0.9800
C27 H27A 0.9800
C27 H27B 0.9800
C27 H27C 0.9800
C28 H28A 0.9800
C28 H28B 0.9800
C28 H28C 0.9800
C29 N1 1.470(5)
C29 C30 1.480(6)
C29 H29A 0.9900
C29 H29B 0.9900
C30 C31 1.342(7)
C30 N4 1.412(5)
C31 C32 1.440(7)
C31 H31 0.9500
C32 C33 1.352(6)
C32 H32 0.9500
C33 N4 1.408(6)
C33 C34 1.472(6)
C34 C35 1.404(7)
C34 C39 1.407(6)
C35 C36 1.381(6)
C35 C40 1.505(6)
C36 C37 1.381(7)
C36 H36 0.9500
C37 C38 1.379(7)
C37 C41 1.502(6)
C38 C39 1.375(6)
C38 H38 0.9500
C39 C42 1.504(7)
C40 H40A 0.9800
C40 H40B 0.9800
C40 H40C 0.9800
C41 H41A 0.9800
C41 H41B 0.9800
C41 H41C 0.9800
C42 H42A 0.9800
C42 H42B 0.9800
C42 H42C 0.9800
C43 C48 1.373(6)
C43 C44 1.377(6)
C43 N7 1.421(6)
C44 C45 1.352(7)
C44 H44 0.9500
C45 C46 1.368(7)
C45 H45 0.9500
C46 C47 1.356(7)
C46 O1 1.377(6)
C47 C48 1.422(7)
C47 H47 0.9500
C48 H48 0.9500
C49 O1 1.415(6)
C49 H49A 0.9800
C49 H49B 0.9800
C49 H49C 0.9800
C50 C51 1.470(6)
C50 N8 1.489(6)
C50 H50A 0.9900
C50 H50B 0.9900
C51 C52 1.342(6)
C51 N9 1.405(5)
C52 C53 1.419(7)
C52 H52 0.9500
C53 C54 1.369(6)
C53 H53 0.9500
C54 N9 1.404(6)
C54 C55 1.479(6)
C55 C56 1.398(7)
C55 C60 1.400(6)
C56 C57 1.389(7)
C56 C61 1.497(7)
C57 C58 1.371(7)
C57 H57 0.9500
C58 C59 1.390(7)
C58 C62 1.513(7)
C59 C60 1.383(6)
C59 H59 0.9500
C60 C63 1.503(7)
C61 H61A 0.9800
C61 H61B 0.9800
C61 H61C 0.9800
C62 H62A 0.9800
C62 H62B 0.9800
C62 H62C 0.9800
C63 H63A 0.9800
C63 H63B 0.9800
C63 H63C 0.9800
C64 C65 1.480(7)
C64 N8 1.481(6)
C64 H64A 0.9900
C64 H64B 0.9900
C65 C66 1.337(6)
C65 N10 1.394(6)
C66 C67 1.418(7)
C66 H66 0.9500
C67 C68 1.374(6)
C67 H67 0.9500
C68 N10 1.402(6)
C68 C69 1.473(7)
C69 C74 1.401(7)
C69 C70 1.403(6)
C70 C71 1.390(7)
C70 C75 1.498(7)
C71 C72 1.368(7)
C71 H71 0.9500
C72 C73 1.395(7)
C72 C76 1.518(7)
C73 C74 1.375(7)
C73 H73 0.9500
C74 C77 1.495(7)
C75 H75A 0.9800
C75 H75B 0.9800
C75 H75C 0.9800
C76 H76A 0.9800
C76 H76B 0.9800
C76 H76C 0.9800
C77 H77A 0.9800
C77 H77B 0.9800
C77 H77C 0.9800
C78 N8 1.463(6)
C78 C79 1.493(6)
C78 H78A 0.9900
C78 H78B 0.9900
C79 C80 1.334(6)
C79 N11 1.406(6)
C80 C81 1.396(7)
C80 H80 0.9500
C81 C82 1.364(7)
C81 H81 0.9500
C82 N11 1.392(5)
C82 C83 1.480(7)
C83 C84 1.402(6)
C83 C88 1.410(6)
C84 C85 1.380(7)
C84 C89 1.496(7)
C85 C86 1.381(7)
C85 H85 0.9500
C86 C87 1.366(7)
C86 C90 1.508(7)
C87 C88 1.388(7)
C87 H87 0.9500
C88 C91 1.488(7)
C89 H89A 0.9800
C89 H89B 0.9800
C89 H89C 0.9800
C90 H90A 0.9800
C90 H90B 0.9800
C90 H90C 0.9800
C91 H91A 0.9800
C91 H91B 0.9800
C91 H91C 0.9800
C99 C104 1.366(8)
C99 C100 1.404(7)
C99 C105 1.432(8)
C100 C101 1.342(8)
C100 H100 0.9500
C101 C102 1.404(9)
C101 H101 0.9500
C102 C103 1.364(9)
C102 H102 0.9500
C103 C104 1.381(9)
C103 H103 0.9500
C104 H104 0.9500
C105 H10A 0.9800
C105 H10B 0.9800
C105 H10C 0.9800
N1 V1 2.173(4)
N2 V1 1.931(4)
N3 V1 1.932(4)
N4 V1 1.912(4)
N5 N6 1.271(5)
N5 V1 1.693(4)
N6 N7 1.261(5)
N8 V2 2.182(4)
N9 V2 1.939(4)
N10 V2 1.932(4)
N11 V2 1.919(4)
N12 N13 1.229(6)
N12 V2 1.746(4)
N13 N14 1.180(7)
N14 C92 1.480(11)
O2 C95 1.381(11)
O2 C98 1.560(14)
C97 C92 1.401(15)
C97 C96 1.468(15)
C97 H97 0.9500
C95 C94 1.335(14)
C95 C96 1.391(16)
C96 H96 0.9500
C98 H98A 0.9800
C98 H98B 0.9800
C98 H98C 0.9800
C92 C93 1.249(14)
C93 C94 1.319(12)
C93 H93 0.9500
C94 H94 0.9500
O2A C95A 1.45(2)
O2A C98A 1.48(3)
C97A C92A 1.27(2)
C97A C96A 1.34(2)
C97A H97A 0.9500
C96A C95A 1.40(3)
C96A H96A 0.9500
C95A C94A 1.37(4)
C98A H98D 0.9800
C98A H98E 0.9800
C98A H98F 0.9800
C92A C93A 1.41(3)
C93A C94A 1.50(4)
C93A H93A 0.9500
C94A H94A 0.9500

loop_
_geom_torsion_atom_site_label_1
_geom_torsion_atom_site_label_2
_geom_torsion_atom_site_label_3
_geom_torsion_atom_site_label_4
_geom_torsion
N1 C1 C2 C3 155.8(5)
N1 C1 C2 N2 -25.8(5)
N2 C2 C3 C4 0.4(6)
C1 C2 C3 C4 178.9(5)
C2 C3 C4 C5 0.4(6)
C3 C4 C5 N2 -1.1(6)
C3 C4 C5 C6 171.2(5)
C4 C5 C6 C7 70.4(7)
N2 C5 C6 C7 -118.3(5)
C4 C5 C6 C11 -105.7(6)
N2 C5 C6 C11 65.6(6)
C11 C6 C7 C8 0.4(7)
C5 C6 C7 C8 -175.7(4)
C11 C6 C7 C12 -178.4(4)
C5 C6 C7 C12 5.5(7)
C6 C7 C8 C9 -2.1(7)
C12 C7 C8 C9 176.7(5)
C7 C8 C9 C10 2.2(8)
C7 C8 C9 C13 -176.9(5)
C8 C9 C10 C11 -0.7(8)
C13 C9 C10 C11 178.5(5)
C9 C10 C11 C6 -0.9(8)
C9 C10 C11 C14 176.9(5)
C7 C6 C11 C10 1.0(7)
C5 C6 C11 C10 177.2(4)
C7 C6 C11 C14 -176.7(4)
C5 C6 C11 C14 -0.5(7)
N1 C15 C16 C17 156.0(5)
N1 C15 C16 N3 -25.9(5)
N3 C16 C17 C18 1.0(5)
C15 C16 C17 C18 179.2(5)
C16 C17 C18 C19 -0.6(6)
C17 C18 C19 N3 0.0(5)
C17 C18 C19 C20 175.1(5)
C18 C19 C20 C21 76.1(7)
N3 C19 C20 C21 -109.4(5)
C18 C19 C20 C25 -102.3(6)
N3 C19 C20 C25 72.3(6)
C25 C20 C21 C22 2.5(7)
C19 C20 C21 C22 -175.9(4)
C25 C20 C21 C26 -175.8(4)
C19 C20 C21 C26 5.8(7)
C20 C21 C22 C23 -1.7(7)
C26 C21 C22 C23 176.6(5)
C21 C22 C23 C24 -0.7(7)
C21 C22 C23 C27 -176.8(5)
C22 C23 C24 C25 2.4(8)
C27 C23 C24 C25 178.4(5)
C23 C24 C25 C20 -1.6(8)
C23 C24 C25 C28 177.2(5)
C21 C20 C25 C24 -1.0(7)
C19 C20 C25 C24 177.5(4)
C21 C20 C25 C28 -179.8(4)
C19 C20 C25 C28 -1.4(7)
N1 C29 C30 C31 159.7(6)
N1 C29 C30 N4 -20.7(6)
N4 C30 C31 C32 -0.2(6)
C29 C30 C31 C32 179.4(6)
C30 C31 C32 C33 1.5(6)
C31 C32 C33 N4 -2.2(6)
C31 C32 C33 C34 166.3(5)
C32 C33 C34 C35 79.6(7)
N4 C33 C34 C35 -113.3(5)
C32 C33 C34 C39 -94.4(6)
N4 C33 C34 C39 72.7(6)
C39 C34 C35 C36 0.4(7)
C33 C34 C35 C36 -173.5(4)
C39 C34 C35 C40 -178.5(4)
C33 C34 C35 C40 7.6(7)
C34 C35 C36 C37 1.0(7)
C40 C35 C36 C37 179.9(5)
C35 C36 C37 C38 -1.9(7)
C35 C36 C37 C41 177.7(5)
C36 C37 C38 C39 1.6(8)
C41 C37 C38 C39 -178.0(5)
C37 C38 C39 C34 -0.3(7)
C37 C38 C39 C42 178.5(5)
C35 C34 C39 C38 -0.7(7)
C33 C34 C39 C38 173.4(4)
C35 C34 C39 C42 -179.5(4)
C33 C34 C39 C42 -5.4(7)
C48 C43 C44 C45 0.5(8)
N7 C43 C44 C45 -179.6(5)
C43 C44 C45 C46 -0.9(9)
C44 C45 C46 C47 0.4(9)
C44 C45 C46 O1 -178.9(5)
C45 C46 C47 C48 0.5(8)
O1 C46 C47 C48 179.7(5)
C44 C43 C48 C47 0.3(7)
N7 C43 C48 C47 -179.6(4)
C46 C47 C48 C43 -0.8(7)
N8 C50 C51 C52 159.2(5)
N8 C50 C51 N9 -25.1(6)
N9 C51 C52 C53 1.1(5)
C50 C51 C52 C53 177.1(5)
C51 C52 C53 C54 -0.3(6)
C52 C53 C54 N9 -0.6(5)
C52 C53 C54 C55 171.8(5)
C53 C54 C55 C56 66.0(7)
N9 C54 C55 C56 -122.6(5)
C53 C54 C55 C60 -108.1(6)
N9 C54 C55 C60 63.3(6)
C60 C55 C56 C57 2.8(7)
C54 C55 C56 C57 -171.2(4)
C60 C55 C56 C61 -176.0(4)
C54 C55 C56 C61 9.9(7)
C55 C56 C57 C58 -1.8(8)
C61 C56 C57 C58 177.1(5)
C56 C57 C58 C59 -0.9(8)
C56 C57 C58 C62 179.1(5)
C57 C58 C59 C60 2.5(8)
C62 C58 C59 C60 -177.4(5)
C58 C59 C60 C55 -1.4(7)
C58 C59 C60 C63 177.1(4)
C56 C55 C60 C59 -1.3(7)
C54 C55 C60 C59 172.7(4)
C56 C55 C60 C63 -179.8(4)
C54 C55 C60 C63 -5.8(7)
N8 C64 C65 C66 156.7(5)
N8 C64 C65 N10 -22.6(6)
N10 C65 C66 C67 -1.3(6)
C64 C65 C66 C67 179.3(5)
C65 C66 C67 C68 1.7(6)
C66 C67 C68 N10 -1.4(6)
C66 C67 C68 C69 170.9(5)
C67 C68 C69 C74 -105.5(6)
N10 C68 C69 C74 65.6(6)
C67 C68 C69 C70 69.4(7)
N10 C68 C69 C70 -119.4(5)
C74 C69 C70 C71 0.3(7)
C68 C69 C70 C71 -174.7(4)
C74 C69 C70 C75 -175.0(4)
C68 C69 C70 C75 10.0(7)
C69 C70 C71 C72 -1.3(7)
C75 C70 C71 C72 174.1(5)
C70 C71 C72 C73 1.1(8)
C70 C71 C72 C76 -177.0(5)
C71 C72 C73 C74 0.3(8)
C76 C72 C73 C74 178.3(5)
C72 C73 C74 C69 -1.3(7)
C72 C73 C74 C77 178.9(4)
C70 C69 C74 C73 1.0(7)
C68 C69 C74 C73 175.9(4)
C70 C69 C74 C77 -179.2(4)
C68 C69 C74 C77 -4.3(7)
N8 C78 C79 C80 159.1(6)
N8 C78 C79 N11 -24.1(6)
N11 C79 C80 C81 1.2(7)
C78 C79 C80 C81 178.1(6)
C79 C80 C81 C82 0.4(7)
C80 C81 C82 N11 -1.8(7)
C80 C81 C82 C83 172.4(5)
C81 C82 C83 C84 72.2(8)
N11 C82 C83 C84 -114.3(5)
C81 C82 C83 C88 -104.6(6)
N11 C82 C83 C88 69.0(6)
C88 C83 C84 C85 -1.9(7)
C82 C83 C84 C85 -178.7(4)
C88 C83 C84 C89 -179.6(4)
C82 C83 C84 C89 3.6(7)
C83 C84 C85 C86 1.0(7)
C89 C84 C85 C86 178.7(5)
C84 C85 C86 C87 -0.1(8)
C84 C85 C86 C90 -179.1(5)
C85 C86 C87 C88 0.0(8)
C90 C86 C87 C88 179.1(5)
C86 C87 C88 C83 -1.0(8)
C86 C87 C88 C91 178.6(5)
C84 C83 C88 C87 1.9(7)
C82 C83 C88 C87 178.8(4)
C84 C83 C88 C91 -177.7(4)
C82 C83 C88 C91 -0.8(7)
C104 C99 C100 C101 1.4(8)
C105 C99 C100 C101 176.8(6)
C99 C100 C101 C102 0.6(10)
C100 C101 C102 C103 -1.8(10)
C101 C102 C103 C104 1.0(10)
C100 C99 C104 C103 -2.2(8)
C105 C99 C104 C103 -177.4(6)
C102 C103 C104 C99 1.0(10)
C30 C29 N1 C1 153.2(4)
C30 C29 N1 C15 -78.6(5)
C30 C29 N1 V1 37.3(4)
C2 C1 N1 C29 -76.2(5)
C2 C1 N1 C15 155.4(4)
C2 C1 N1 V1 39.7(4)
C16 C15 N1 C29 154.3(4)
C16 C15 N1 C1 -77.4(5)
C16 C15 N1 V1 38.4(4)
C4 C5 N2 C2 1.3(5)
C6 C5 N2 C2 -171.5(4)
C4 C5 N2 V1 -173.0(4)
C6 C5 N2 V1 14.2(7)
C3 C2 N2 C5 -1.1(5)
C1 C2 N2 C5 -179.8(4)
C3 C2 N2 V1 174.6(3)
C1 C2 N2 V1 -4.1(5)
C17 C16 N3 C19 -1.0(5)
C15 C16 N3 C19 -179.6(4)
C17 C16 N3 V1 175.9(3)
C15 C16 N3 V1 -2.6(5)
C18 C19 N3 C16 0.6(5)
C20 C19 N3 C16 -174.9(4)
C18 C19 N3 V1 -175.5(3)
C20 C19 N3 V1 9.0(7)
C32 C33 N4 C30 2.0(5)
C34 C33 N4 C30 -167.1(4)
C32 C33 N4 V1 -165.7(4)
C34 C33 N4 V1 25.1(7)
C31 C30 N4 C33 -1.1(5)
C29 C30 N4 C33 179.2(4)
C31 C30 N4 V1 169.5(4)
C29 C30 N4 V1 -10.2(5)
V1 N5 N6 N7 172.5(18)
N5 N6 N7 C43 179.6(4)
C48 C43 N7 N6 178.2(4)
C44 C43 N7 N6 -1.7(7)
C79 C78 N8 C64 -78.1(5)
C79 C78 N8 C50 154.2(4)
C79 C78 N8 V2 38.2(4)
C65 C64 N8 C78 155.0(4)
C65 C64 N8 C50 -76.4(5)
C65 C64 N8 V2 37.5(4)
C51 C50 N8 C78 -77.3(5)
C51 C50 N8 C64 153.9(4)
C51 C50 N8 V2 39.9(4)
C53 C54 N9 C51 1.3(5)
C55 C54 N9 C51 -171.6(4)
C53 C54 N9 V2 -168.6(3)
C55 C54 N9 V2 18.6(7)
C52 C51 N9 C54 -1.5(5)
C50 C51 N9 C54 -178.3(4)
C52 C51 N9 V2 170.7(3)
C50 C51 N9 V2 -6.0(5)
C66 C65 N10 C68 0.5(5)
C64 C65 N10 C68 180.0(4)
C66 C65 N10 V2 172.9(3)
C64 C65 N10 V2 -7.6(5)
C67 C68 N10 C65 0.6(5)
C69 C68 N10 C65 -172.1(4)
C67 C68 N10 V2 -169.7(3)
C69 C68 N10 V2 17.7(7)
C81 C82 N11 C79 2.5(6)
C83 C82 N11 C79 -172.4(4)
C81 C82 N11 V2 -170.6(4)
C83 C82 N11 V2 14.6(7)
C80 C79 N11 C82 -2.3(6)
C78 C79 N11 C82 -179.8(4)
C80 C79 N11 V2 172.4(4)
C78 C79 N11 V2 -5.2(6)
V2 N12 N13 N14 179(100)
N12 N13 N14 C92 -179.6(6)
C98 O2 C95 C94 176.5(9)
C98 O2 C95 C96 -4.3(14)
C94 C95 C96 C97 -2.7(16)
O2 C95 C96 C97 178.2(8)
C92 C97 C96 C95 2.5(15)
C96 C97 C92 C93 0.4(16)
C96 C97 C92 N14 -179.4(9)
N13 N14 C92 C93 167.4(9)
N13 N14 C92 C97 -12.8(12)
C97 C92 C93 C94 -3.3(16)
N14 C92 C93 C94 176.5(8)
C92 C93 C94 C95 3.1(15)
O2 C95 C94 C93 179.2(9)
C96 C95 C94 C93 0.1(16)
C47 C46 O1 C49 8.5(8)
C45 C46 O1 C49 -172.3(5)
N6 N5 V1 N4 120(2)
N6 N5 V1 N2 -1(2)
N6 N5 V1 N3 -122(2)
N6 N5 V1 N1 31(100)
C33 N4 V1 N5 11.9(5)
C30 N4 V1 N5 -155.0(3)
C33 N4 V1 N2 121.1(4)
C30 N4 V1 N2 -45.8(4)
C33 N4 V1 N3 -96.5(4)
C30 N4 V1 N3 96.6(3)
C33 N4 V1 N1 -168.2(5)
C30 N4 V1 N1 24.9(3)
C5 N2 V1 N5 15.3(5)
C2 N2 V1 N5 -158.6(3)
C5 N2 V1 N4 -94.0(5)
C2 N2 V1 N4 92.1(3)
C5 N2 V1 N3 124.9(4)
C2 N2 V1 N3 -49.0(4)
C5 N2 V1 N1 -164.7(5)
C2 N2 V1 N1 21.4(3)
C16 N3 V1 N5 -160.2(3)
C19 N3 V1 N5 15.7(4)
C16 N3 V1 N4 -51.8(4)
C19 N3 V1 N4 124.1(4)
C16 N3 V1 N2 90.3(3)
C19 N3 V1 N2 -93.9(4)
C16 N3 V1 N1 19.9(3)
C19 N3 V1 N1 -164.3(4)
C29 N1 V1 N5 54(100)
C1 N1 V1 N5 -66(100)
C15 N1 V1 N5 174(100)
C29 N1 V1 N4 -34.8(3)
C1 N1 V1 N4 -154.9(3)
C15 N1 V1 N4 85.3(3)
C29 N1 V1 N2 85.8(3)
C1 N1 V1 N2 -34.3(3)
C15 N1 V1 N2 -154.1(3)
C29 N1 V1 N3 -152.7(3)
C1 N1 V1 N3 87.3(3)
C15 N1 V1 N3 -32.5(3)
N13 N12 V2 N11 -123(2)
N13 N12 V2 N10 -2(2)
N13 N12 V2 N9 117(2)
N13 N12 V2 N8 -171(100)
C82 N11 V2 N12 14.3(5)
C79 N11 V2 N12 -158.2(3)
C82 N11 V2 N10 -95.7(5)
C79 N11 V2 N10 91.8(4)
C82 N11 V2 N9 123.3(4)
C79 N11 V2 N9 -49.2(4)
C82 N11 V2 N8 -166.1(5)
C79 N11 V2 N8 21.4(3)
C65 N10 V2 N12 -156.7(3)
C68 N10 V2 N12 12.8(5)
C65 N10 V2 N11 -47.0(4)
C68 N10 V2 N11 122.6(4)
C65 N10 V2 N9 94.0(3)
C68 N10 V2 N9 -96.4(4)
C65 N10 V2 N8 23.2(3)
C68 N10 V2 N8 -167.3(5)
C54 N9 V2 N12 11.6(5)
C51 N9 V2 N12 -157.5(3)
C54 N9 V2 N11 -97.4(4)
C51 N9 V2 N11 93.5(3)
C54 N9 V2 N10 121.1(4)
C51 N9 V2 N10 -48.0(4)
C54 N9 V2 N8 -167.8(5)
C51 N9 V2 N8 23.1(3)
C78 N8 V2 N12 13(15)
C64 N8 V2 N12 135(15)
C50 N8 V2 N12 -107(15)
C78 N8 V2 N11 -34.0(3)
C64 N8 V2 N11 87.3(3)
C50 N8 V2 N11 -154.8(3)
C78 N8 V2 N10 -154.9(3)
C64 N8 V2 N10 -33.7(3)
C50 N8 V2 N10 84.3(3)
C78 N8 V2 N9 85.7(3)
C64 N8 V2 N9 -153.1(3)
C50 N8 V2 N9 -35.1(3)
C92A C97A C96A C95A -1(3)
C97A C96A C95A C94A -5(4)
C97A C96A C95A O2A 171.0(17)
C98A O2A C95A C94A -9(3)
C98A O2A C95A C96A 175.2(16)
C96A C97A C92A C93A 11(3)
C97A C92A C93A C94A -15(4)
C96A C95A C94A C93A 0(5)
O2A C95A C94A C93A -175(2)
C92A C93A C94A C95A 9(4)
